data_2007610
loop_
_publ_author_name
'Briggs, Andrew D.'
'Clegg, William'
'Elsegood, Mark R.J.'
'Frampton, Christopher S.'
'Jackson, Richard F.W.'

_publ_section_title
;
 Conformational Variations in Vinylsulfoximines
;
_journal_issue 9
_journal_name_full 'Acta Crystallographica Section C'
_journal_page_first 1335
_journal_page_last 1341
_journal_paper_doi 10.1107/S0108270198004508
_journal_volume 54
_journal_year 1998
_chemical_formula_moiety 'C19 H25 N O3 S2 Si'
_chemical_formula_sum 'C19 H25 N O3 S2 Si'
_chemical_formula_weight 407.61
_chemical_name_systematic
;
 (E)-S-(1-trimethylsilylprop-1-enyl)-S-phenyl-N-(p-tolylsulfonyl)sulfoximine
;
_space_group_IT_number 14
_symmetry_cell_setting monoclinic
_symmetry_space_group_name_Hall '-P 2yn'
_symmetry_space_group_name_H-M 'P 1 21/n 1'
_audit_creation_method SHELXL-97
_cell_angle_alpha 90.00
_cell_angle_beta 99.73(3)
_cell_angle_gamma 90.00
_cell_formula_units_Z 4
_cell_length_a 11.019(2)
_cell_length_b 17.093(4)
_cell_length_c 11.044(3)
_cell_measurement_reflns_used 34
_cell_measurement_temperature 160(2)
_cell_measurement_theta_max 12.16
_cell_measurement_theta_min 10.25
_cell_volume 2050.2(8)
_computing_cell_refinement DIF4
_computing_data_collection 'DIF4 (Stoe & Cie, 1988)'
_computing_data_reduction 'local programs'
_computing_molecular_graphics SHELXTL
_computing_publication_material 'SHELXTL and local programs'
_computing_structure_refinement SHELXTL
_computing_structure_solution 'SHELXTL (Sheldrick, 1994)'
_diffrn_ambient_temperature 160(2)
_diffrn_measured_fraction_theta_full 0.949
_diffrn_measured_fraction_theta_max 0.949
_diffrn_measurement_device_type 'Stoe-Siemens diffractometer with Cryostream cooler (Cosier & Glazer, 1986)'
_diffrn_measurement_method '\w/\q scans with on-line profile fitting (Clegg, 1981)'
_diffrn_radiation_monochromator graphite
_diffrn_radiation_source 'fine-focus sealed tube'
_diffrn_radiation_type MoK\a
_diffrn_radiation_wavelength 0.71073
_diffrn_reflns_av_R_equivalents 0.054
_diffrn_reflns_av_sigmaI/netI 0.065
_diffrn_reflns_limit_h_max 11
_diffrn_reflns_limit_h_min -11
_diffrn_reflns_limit_k_max 18
_diffrn_reflns_limit_k_min -4
_diffrn_reflns_limit_l_max 11
_diffrn_reflns_limit_l_min -11
_diffrn_reflns_number 3442
_diffrn_reflns_theta_full 22.49
_diffrn_reflns_theta_max 22.49
_diffrn_reflns_theta_min 2.69
_diffrn_standards_decay_% 0
_diffrn_standards_interval_time 60
_diffrn_standards_number 5
_exptl_absorpt_coefficient_mu 0.337
_exptl_absorpt_correction_type none
_exptl_crystal_colour colourless
_exptl_crystal_density_diffrn 1.321
_exptl_crystal_density_method 'not measured'
_exptl_crystal_description block
_exptl_crystal_F_000 864
_exptl_crystal_size_max 0.29
_exptl_crystal_size_mid 0.27
_exptl_crystal_size_min 0.23
_refine_diff_density_max 0.361
_refine_diff_density_min -0.347
_refine_ls_extinction_method none
_refine_ls_goodness_of_fit_ref 1.197
_refine_ls_hydrogen_treatment 'H atoms riding'
_refine_ls_matrix_type full
_refine_ls_number_parameters 240
_refine_ls_number_reflns 2638
_refine_ls_number_restraints 0
_refine_ls_restrained_S_all 1.197
_refine_ls_R_factor_all 0.076
_refine_ls_R_factor_gt 0.047
_refine_ls_shift/su_max 0.000
_refine_ls_shift/su_mean 0.000
_refine_ls_structure_factor_coef Fsqd
_refine_ls_weighting_details 'w = 1/[\s^2^(Fo^2^)+(0.0252P)^2^+7.8529P] where P=(Fo^2^+2Fc^2^)/3'
_refine_ls_weighting_scheme calc
_refine_ls_wR_factor_ref 0.149
_reflns_number_gt 1989
_reflns_number_total 2638
_reflns_threshold_expression I>2\s(I)
_cod_data_source_file fg1428.cif
_cod_data_source_block rfwj42
_cod_original_cell_volume 2050.1(8)
_cod_original_sg_symbol_H-M 'P 21/n'
_cod_database_code 2007610

loop_
_symmetry_equiv_pos_as_xyz
'x, y, z'
'-x+1/2, y+1/2, -z+1/2'
'-x, -y, -z'
'x-1/2, -y-1/2, z-1/2'

loop_
_atom_site_label
_atom_site_fract_x
_atom_site_fract_y
_atom_site_fract_z
_atom_site_U_iso_or_equiv
_atom_site_adp_type
_atom_site_calc_flag
_atom_site_refinement_flags
_atom_site_disorder_assembly
_atom_site_disorder_group
_atom_site_type_symbol
N .1385(4) .1449(2) .8104(4) .0269(11) Uani d . . . N
S1 .11708(13) .22247(8) .72566(13) .0299(4) Uani d . . . S
O1 .1932(4) .2819(2) .7919(4) .0413(11) Uani d . . . O
O2 .1301(4) .2079(2) .5998(4) .0407(10) Uani d . . . O
C1 -.0388(5) .2482(3) .7285(5) .0260(13) Uani d . . . C
C2 -.1269(5) .2430(3) .6243(5) .0317(14) Uani d . . . C
H2 -.1058 .2239 .5497 .038 Uiso calc R . . H
C3 -.2474(5) .2662(3) .6294(6) .0354(14) Uani d . . . C
H3 -.3083 .2631 .5575 .042 Uiso calc R . . H
C4 -.2796(5) .2936(3) .7376(6) .0331(14) Uani d . . . C
C5 -.1890(5) .2974(3) .8413(5) .0312(13) Uani d . . . C
H5 -.2099 .3155 .9165 .037 Uiso calc R . . H
C6 -.0695(5) .2755(3) .8376(5) .0284(13) Uani d . . . C
H6 -.0085 .2791 .9093 .034 Uiso calc R . . H
C7 -.4101(5) .3186(4) .7445(7) .0452(17) Uani d . . . C
H7A -.4095 .3718 .7773 .068 Uiso calc R . . H
H7B -.4454 .2828 .7986 .068 Uiso calc R . . H
H7C -.4598 .3172 .6621 .068 Uiso calc R . . H
S2 .12216(11) .06107(8) .75427(12) .0225(4) Uani d . . . S
O3 .0035(3) .0399(2) .6849(3) .0308(9) Uani d . . . O
C8 .2418(5) .0381(3) .6717(5) .0229(12) Uani d . . . C
C9 .2024(5) .0050(3) .5629(5) .0325(14) Uani d . . . C
H9 .1160 -.0020 .5401 .039 Uiso calc R . . H
C10 .2811(6) -.0222(4) .4730(6) .0497(18) Uani d . . . C
H10A .2587 .0065 .3956 .075 Uiso calc R . . H
H10B .2682 -.0784 .4578 .075 Uiso calc R . . H
H10C .3680 -.0126 .5067 .075 Uiso calc R . . H
Si .40917(13) .05869(9) .74356(13) .0237(4) Uani d . . . Si
C11 .4265(6) .1042(4) .8977(6) .0455(17) Uani d . . . C
H11A .3831 .1545 .8917 .068 Uiso calc R . . H
H11B .5141 .1128 .9294 .068 Uiso calc R . . H
H11C .3916 .0695 .9535 .068 Uiso calc R . . H
C12 .4928(5) -.0359(3) .7552(6) .0367(15) Uani d . . . C
H12A .5783 -.0276 .7949 .055 Uiso calc R . . H
H12B .4914 -.0574 .6727 .055 Uiso calc R . . H
H12C .4529 -.0727 .8041 .055 Uiso calc R . . H
C13 .4705(5) .1290(3) .6399(6) .0351(14) Uani d . . . C
H13A .4210 .1769 .6327 .053 Uiso calc R . . H
H13B .4666 .1054 .5585 .053 Uiso calc R . . H
H13C .5563 .1417 .6739 .053 Uiso calc R . . H
C14 .1565(4) .0022(3) .8884(5) .0219(12) Uani d . . . C
C15 .1875(5) -.0754(3) .8735(5) .0280(13) Uani d . . . C
H15 .1933 -.0955 .7945 .034 Uiso calc R . . H
C16 .2100(5) -.1230(3) .9768(6) .0331(14) Uani d . . . C
H16 .2327 -.1761 .9688 .040 Uiso calc R . . H
C17 .1995(5) -.0935(3) 1.0910(5) .0312(14) Uani d . . . C
H17 .2134 -.1266 1.1610 .037 Uiso calc R . . H
C18 .1686(5) -.0154(3) 1.1038(5) .0299(13) Uani d . . . C
H18 .1622 .0047 1.1827 .036 Uiso calc R . . H
C19 .1473(5) .0331(3) 1.0028(5) .0268(13) Uani d . . . C
H19 .1268 .0866 1.0113 .032 Uiso calc R . . H

loop_
_atom_site_aniso_label
_atom_site_aniso_U_11
_atom_site_aniso_U_22
_atom_site_aniso_U_33
_atom_site_aniso_U_12
_atom_site_aniso_U_13
_atom_site_aniso_U_23
N .030(3) .024(2) .028(3) .003(2) .008(2) .001(2)
S1 .0289(8) .0268(7) .0365(9) .0022(6) .0124(6) .0070(6)
O1 .029(2) .032(2) .063(3) -.0060(18) .009(2) .005(2)
O2 .050(3) .043(2) .034(2) .011(2) .021(2) .0121(19)
C1 .034(3) .017(3) .028(3) .003(2) .008(3) .007(2)
C2 .039(4) .025(3) .031(3) .004(3) .005(3) .005(2)
C3 .034(3) .032(3) .036(4) -.002(3) -.004(3) .005(3)
C4 .030(3) .018(3) .051(4) -.003(2) .004(3) .007(3)
C5 .034(3) .023(3) .040(3) -.003(3) .014(3) .000(3)
C6 .027(3) .026(3) .030(3) -.003(2) .001(3) .000(2)
C7 .028(4) .034(3) .073(5) .000(3) .008(3) .005(3)
S2 .0205(7) .0265(7) .0213(7) .0010(6) .0062(5) .0004(6)
O3 .020(2) .044(2) .028(2) .0007(17) .0042(16) .0011(18)
C8 .020(3) .027(3) .023(3) .001(2) .008(2) .000(2)
C9 .022(3) .046(3) .030(3) .000(3) .005(2) -.005(3)
C10 .037(4) .077(5) .036(4) -.002(3) .009(3) -.025(4)
Si .0202(8) .0268(8) .0250(8) -.0016(6) .0059(6) -.0011(6)
C11 .029(3) .068(4) .039(4) -.006(3) .005(3) -.015(3)
C12 .028(3) .033(3) .049(4) .001(3) .004(3) .005(3)
C13 .029(3) .034(3) .044(4) -.004(3) .010(3) .003(3)
C14 .018(3) .022(3) .026(3) -.003(2) .004(2) .003(2)
C15 .026(3) .030(3) .030(3) -.004(2) .007(2) -.006(3)
C16 .030(3) .025(3) .045(4) .000(3) .007(3) .004(3)
C17 .028(3) .033(3) .032(3) -.003(3) .004(3) .010(3)
C18 .029(3) .037(3) .023(3) -.003(3) .005(2) .000(3)
C19 .022(3) .028(3) .032(3) -.002(2) .008(2) -.006(3)

loop_
_atom_type_symbol
_atom_type_description
_atom_type_scat_dispersion_real
_atom_type_scat_dispersion_imag
_atom_type_scat_source
C C 0.0033 0.0016 'International Tables Vol C Tables 4.2.6.8 and 6.1.1.4'
H H 0.0000 0.0000 'International Tables Vol C Tables 4.2.6.8 and 6.1.1.4'
N N 0.0061 0.0033 'International Tables Vol C Tables 4.2.6.8 and 6.1.1.4'
O O 0.0106 0.0060 'International Tables Vol C Tables 4.2.6.8 and 6.1.1.4'
Si Si 0.0817 0.0704 'International Tables Vol C Tables 4.2.6.8 and 6.1.1.4'
S S 0.1246 0.1234 'International Tables Vol C Tables 4.2.6.8 and 6.1.1.4'

loop_
_geom_angle_atom_site_label_1
_geom_angle_atom_site_label_2
_geom_angle_atom_site_label_3
_geom_angle
S2 N S1 121.8(3)
O1 S1 O2 117.9(3)
O1 S1 N 105.6(2)
O2 S1 N 112.8(2)
O1 S1 C1 107.3(2)
O2 S1 C1 108.3(3)
N S1 C1 103.9(2)
C2 C1 C6 120.4(5)
C2 C1 S1 121.0(4)
C6 C1 S1 118.5(4)
C1 C2 C3 119.2(5)
C4 C3 C2 121.0(5)
C3 C4 C5 118.3(5)
C3 C4 C7 121.5(5)
C5 C4 C7 120.2(6)
C6 C5 C4 121.4(5)
C5 C6 C1 119.6(5)
O3 S2 N 118.3(2)
O3 S2 C8 110.9(2)
N S2 C8 111.3(2)
O3 S2 C14 110.2(2)
N S2 C14 101.2(2)
C8 S2 C14 103.4(2)
C9 C8 S2 113.6(4)
C9 C8 Si 126.6(4)
S2 C8 Si 119.7(3)
C8 C9 C10 126.3(5)
C11 Si C12 109.3(3)
C11 Si C13 107.6(3)
C12 Si C13 112.1(3)
C11 Si C8 113.7(2)
C12 Si C8 107.5(2)
C13 Si C8 106.8(2)
C15 C14 C19 121.9(5)
C15 C14 S2 117.7(4)
C19 C14 S2 120.3(4)
C14 C15 C16 118.5(5)
C17 C16 C15 120.4(5)
C16 C17 C18 120.2(5)
C19 C18 C17 120.4(5)
C18 C19 C14 118.7(5)

loop_
_geom_bond_atom_site_label_1
_geom_bond_atom_site_label_2
_geom_bond_site_symmetry_2
_geom_bond_distance
_geom_bond_publ_flag
N S2 . 1.560(4) ?
N S1 . 1.617(4) ?
S1 O1 . 1.436(4) ?
S1 O2 . 1.443(4) ?
S1 C1 . 1.778(6) ?
C1 C2 . 1.378(8) ?
C1 C6 . 1.386(8) ?
C2 C3 . 1.396(8) ?
C3 C4 . 1.385(9) ?
C4 C5 . 1.388(8) ?
C4 C7 . 1.513(8) ?
C5 C6 . 1.376(8) ?
S2 O3 . 1.445(4) ?
S2 C8 . 1.769(5) ?
S2 C14 . 1.777(5) ?
C8 C9 . 1.333(7) ?
C8 Si . 1.913(5) ?
C9 C10 . 1.499(8) ?
Si C11 . 1.852(6) ?
Si C12 . 1.855(6) ?
Si C13 . 1.864(6) ?
C14 C15 . 1.387(8) ?
C14 C19 . 1.389(7) ?
C15 C16 . 1.388(8) ?
C16 C17 . 1.382(8) ?
C17 C18 . 1.391(8) ?
C18 C19 . 1.377(8) ?

loop_
_geom_torsion_atom_site_label_1
_geom_torsion_atom_site_label_2
_geom_torsion_atom_site_label_3
_geom_torsion_atom_site_label_4
_geom_torsion
S2 N S1 O1 -152.9(3)
S2 N S1 O2 -22.8(4)
S2 N S1 C1 94.3(3)
O1 S1 C1 C2 135.7(4)
O2 S1 C1 C2 7.5(5)
N S1 C1 C2 -112.7(4)
O1 S1 C1 C6 -42.8(5)
O2 S1 C1 C6 -171.0(4)
N S1 C1 C6 68.8(5)
C6 C1 C2 C3 0.5(8)
S1 C1 C2 C3 -178.0(4)
C1 C2 C3 C4 -0.5(8)
C2 C3 C4 C5 -0.1(8)
C2 C3 C4 C7 -179.7(5)
C3 C4 C5 C6 0.7(8)
C7 C4 C5 C6 -179.6(5)
C4 C5 C6 C1 -0.7(8)
C2 C1 C6 C5 0.1(8)
S1 C1 C6 C5 178.6(4)
S1 N S2 O3 -59.3(4)
S1 N S2 C8 70.9(4)
S1 N S2 C14 -179.8(3)
O3 S2 C8 C9 -0.8(5)
N S2 C8 C9 -134.7(4)
C14 S2 C8 C9 117.4(4)
O3 S2 C8 Si -179.1(3)
N S2 C8 Si 47.0(4)
C14 S2 C8 Si -60.9(3)
S2 C8 C9 C10 -178.9(5)
Si C8 C9 C10 -0.8(9)
C9 C8 Si C11 -179.1(5)
S2 C8 Si C11 -1.1(4)
C9 C8 Si C12 -58.1(6)
S2 C8 Si C12 120.0(3)
C9 C8 Si C13 62.4(6)
S2 C8 Si C13 -119.5(3)
O3 S2 C14 C15 72.9(4)
N S2 C14 C15 -161.0(4)
C8 S2 C14 C15 -45.7(5)
O3 S2 C14 C19 -104.6(4)
N S2 C14 C19 21.5(5)
C8 S2 C14 C19 136.8(4)
C19 C14 C15 C16 -0.1(8)
S2 C14 C15 C16 -177.5(4)
C14 C15 C16 C17 1.0(8)
C15 C16 C17 C18 -1.3(8)
C16 C17 C18 C19 0.5(8)
C17 C18 C19 C14 0.4(8)
C15 C14 C19 C18 -0.6(8)
S2 C14 C19 C18 176.8(4)
